data_7115712
loop_
_publ_author_name
'Yan Liu'
'Hong-Hao Zhang'
'Yu-Chen Zhang'
'Yan Jiang'
'Feng Shi'
'Shu-Jiang Tu'

_publ_section_title
;
 Organocatalytic enantioselective and (Z)-selective allylation of
 3-indolylmethanol via hydrogen-bond activation
;
_journal_name_full Chem.Commun.
_journal_page_first 12054
_journal_paper_doi 10.1039/C4cc02056A
_journal_volume 50
_journal_year 2014
_chemical_absolute_configuration ad
_chemical_formula_sum 'C33 H27 Br N2 O2'
_chemical_formula_weight 563.47
_chemical_name_systematic
; 
 ? 
;
_space_group_crystal_system orthorhombic
_space_group_IT_number 19
_space_group_name_Hall 'P 2ac 2ab'
_space_group_name_H-M_alt 'P 21 21 21'
_symmetry_space_group_name_Hall 'P 2ac 2ab'
_symmetry_space_group_name_H-M 'P 21 21 21'
_atom_sites_solution_hydrogens geom
_audit_creation_method SHELXL-2013
_cell_angle_alpha 90
_cell_angle_beta 90
_cell_angle_gamma 90
_cell_formula_units_Z 4
_cell_length_a 8.9032(6)
_cell_length_b 11.1649(7)
_cell_length_c 27.772(2)
_cell_measurement_reflns_used 2433
_cell_measurement_temperature 296(2)
_cell_measurement_theta_max 18.81
_cell_measurement_theta_min 2.93
_cell_volume 2760.6(3)
_computing_cell_refinement 'Bruker SAINT'
_computing_data_collection 'Bruker APEX2'
_computing_data_reduction 'Bruker SAINT'
_computing_molecular_graphics 'Bruker SHELXTL'
_computing_publication_material 'Bruker SHELXTL'
_computing_structure_refinement 'SHELXL-2013 (Sheldrick, 2013)'
_computing_structure_solution 'SHELXS-97 (Sheldrick, 2008)'
_diffrn_ambient_temperature 296(2)
_diffrn_measured_fraction_theta_full 0.996
_diffrn_measured_fraction_theta_max 0.996
_diffrn_measurement_device_type 'Bruker APEX-II CCD'
_diffrn_measurement_method '\f and \w scans'
_diffrn_radiation_type MoK\a
_diffrn_radiation_wavelength 0.71073
_diffrn_reflns_av_R_equivalents 0.1014
_diffrn_reflns_av_unetI/netI 0.1366
_diffrn_reflns_Laue_measured_fraction_full 0.996
_diffrn_reflns_Laue_measured_fraction_max 0.996
_diffrn_reflns_limit_h_max 11
_diffrn_reflns_limit_h_min -10
_diffrn_reflns_limit_k_max 14
_diffrn_reflns_limit_k_min -14
_diffrn_reflns_limit_l_max 35
_diffrn_reflns_limit_l_min -20
_diffrn_reflns_number 24143
_diffrn_reflns_point_group_measured_fraction_full 0.997
_diffrn_reflns_point_group_measured_fraction_max 0.995
_diffrn_reflns_theta_full 25.242
_diffrn_reflns_theta_max 27.474
_diffrn_reflns_theta_min 2.858
_exptl_absorpt_coefficient_mu 1.521
_exptl_absorpt_correction_T_max 0.741
_exptl_absorpt_correction_T_min 0.603
_exptl_absorpt_correction_type multi-scan
_exptl_absorpt_process_details sadabs
_exptl_crystal_colour colourless
_exptl_crystal_density_diffrn 1.356
_exptl_crystal_F_000 1160
_refine_diff_density_max 0.221
_refine_diff_density_min -0.394
_refine_diff_density_rms 0.058
_refine_ls_abs_structure_details
; 
 Flack x determined using 818 quotients [(I+)-(I-)]/[(I+)+(I-)] 
 (Parsons and Flack (2004), Acta Cryst. A60, s61). 
;
_refine_ls_abs_structure_Flack 0.025(9)
_refine_ls_extinction_method none
_refine_ls_goodness_of_fit_ref 0.952
_refine_ls_hydrogen_treatment constr
_refine_ls_matrix_type full
_refine_ls_number_parameters 355
_refine_ls_number_reflns 6298
_refine_ls_number_restraints 2
_refine_ls_restrained_S_all 0.952
_refine_ls_R_factor_all 0.1860
_refine_ls_R_factor_gt 0.0580
_refine_ls_shift/su_max 0.010
_refine_ls_shift/su_mean 0.002
_refine_ls_structure_factor_coef Fsqd
_refine_ls_weighting_details 'w=1/[\s^2^(Fo^2^)+(0.0600P)^2^] where P=(Fo^2^+2Fc^2^)/3'
_refine_ls_weighting_scheme calc
_refine_ls_wR_factor_gt 0.1159
_refine_ls_wR_factor_ref 0.1508
_reflns_Friedel_coverage 0.763
_reflns_Friedel_fraction_full 0.997
_reflns_Friedel_fraction_max 0.993
_reflns_number_gt 2682
_reflns_number_total 6298
_reflns_threshold_expression 'I > 2\s(I)'
_cod_data_source_file c4cc02056a2.cif
_cod_data_source_block SF140220_LY_0m
_cod_database_code 7115712
_shelx_space_group_comment
; 
The symmetry employed for this shelxl refinement is uniquely defined 
by the following loop, which should always be used as a source of 
symmetry information in preference to the above space-group names. 
They are only intended as comments. 
;
_shelxl_version_number 2013-4

loop_
_space_group_symop_operation_xyz
'x, y, z'
'-x+1/2, -y, z+1/2'
'-x, y+1/2, -z+1/2'
'x+1/2, -y+1/2, -z'

loop_
_atom_site_label
_atom_site_type_symbol
_atom_site_fract_x
_atom_site_fract_y
_atom_site_fract_z
_atom_site_U_iso_or_equiv
_atom_site_adp_type
_atom_site_occupancy
_atom_site_site_symmetry_order
_atom_site_calc_flag
_atom_site_refinement_flags_posn
_atom_site_refinement_flags_adp
_atom_site_refinement_flags_occupancy
Br1 Br 0.52869(18) 0.03084(8) -0.15785(3) 0.1427(6) Uani 1 1 d . . .
N1 N 0.7560(6) -0.2649(5) -0.02830(19) 0.0608(16) Uani 1 1 d . . .
H1A H 0.7973 -0.3179 -0.0465 0.073 Uiso 1 1 calc R U .
N2 N 0.5869(6) 0.0510(4) 0.12101(15) 0.0468(13) Uani 1 1 d . . .
O1 O 0.4026(5) -0.0782(4) 0.09525(13) 0.0493(11) Uani 1 1 d . . .
O2 O 0.4117(16) -0.3685(14) 0.1815(4) 0.112(4) Uani 0.5 1 d . . P
H2 H 0.3708 -0.4182 0.1988 0.168 Uiso 0.5 1 calc R U P
O2' O 0.6416(11) -0.0164(8) 0.2326(3) 0.065(3) Uani 0.5 1 d . . P
H2' H 0.7170 -0.0536 0.2245 0.098 Uiso 0.5 1 calc R U P
C1 C 0.6803(8) -0.1678(6) -0.0438(2) 0.0499(16) Uani 1 1 d . . .
C2 C 0.6500(9) -0.1294(6) -0.0902(2) 0.066(2) Uani 1 1 d . . .
H2A H 0.6836 -0.1719 -0.1169 0.080 Uiso 1 1 calc R U .
C3 C 0.5688(9) -0.0264(7) -0.0951(2) 0.072(2) Uani 1 1 d . . .
C4 C 0.5161(8) 0.0394(6) -0.0562(2) 0.0726(19) Uani 1 1 d . . .
H4 H 0.4609 0.1091 -0.0611 0.087 Uiso 1 1 calc R U .
C5 C 0.5469(7) 0.0001(5) -0.0101(2) 0.0571(17) Uani 1 1 d . . .
H5 H 0.5130 0.0442 0.0162 0.069 Uiso 1 1 calc R U .
C6 C 0.6278(7) -0.1044(5) -0.0025(2) 0.0443(15) Uani 1 1 d . . .
C7 C 0.6784(7) -0.1709(6) 0.0385(2) 0.0448(15) Uani 1 1 d . . .
C8 C 0.7567(7) -0.2658(6) 0.0209(2) 0.0553(17) Uani 1 1 d . . .
H8 H 0.8043 -0.3233 0.0397 0.066 Uiso 1 1 calc R U .
C9 C 0.6710(7) -0.1356(5) 0.09186(19) 0.0420(14) Uani 1 1 d . . .
C10 C 0.5350(8) -0.0543(5) 0.10244(18) 0.0435(14) Uani 1 1 d . . .
C11 C 0.7993(6) -0.0556(6) 0.10565(19) 0.0443(15) Uani 1 1 d . . .
C12 C 0.9510(8) -0.0746(6) 0.1035(2) 0.0617(18) Uani 1 1 d . . .
H12 H 0.9889 -0.1457 0.0910 0.074 Uiso 1 1 calc R U .
C13 C 1.0478(9) 0.0138(7) 0.1201(2) 0.078(2) Uani 1 1 d . . .
H13 H 1.1510 0.0008 0.1199 0.094 Uiso 1 1 calc R U .
C14 C 0.9917(9) 0.1195(7) 0.1367(2) 0.073(2) Uani 1 1 d . . .
H14 H 1.0580 0.1784 0.1471 0.088 Uiso 1 1 calc R U .
C15 C 0.8384(9) 0.1417(6) 0.1386(2) 0.0661(19) Uani 1 1 d . . .
H15 H 0.8003 0.2137 0.1502 0.079 Uiso 1 1 calc R U .
C16 C 0.7462(7) 0.0521(6) 0.12255(19) 0.0489(16) Uani 1 1 d . . .
C17 C 0.4879(8) 0.1488(6) 0.1361(2) 0.0644(18) Uani 1 1 d . . .
H17A H 0.5285 0.1853 0.1650 0.077 Uiso 1 1 calc R U .
H17B H 0.3900 0.1161 0.1440 0.077 Uiso 1 1 calc R U .
C18 C 0.4696(8) 0.2426(6) 0.0986(3) 0.070(2) Uani 1 1 d . . .
C19 C 0.3702(10) 0.2261(8) 0.0615(3) 0.084(2) Uani 1 1 d . . .
H19 H 0.3109 0.1575 0.0612 0.100 Uiso 1 1 calc R U .
C20 C 0.3554(15) 0.3063(13) 0.0252(5) 0.132(4) Uani 1 1 d . . .
H20 H 0.2870 0.2934 0.0004 0.159 Uiso 1 1 calc R U .
C21 C 0.4450(19) 0.4086(17) 0.0259(6) 0.171(7) Uani 1 1 d . U .
H21 H 0.4387 0.4628 0.0006 0.205 Uiso 1 1 calc R U .
C22 C 0.5425(16) 0.4314(11) 0.0633(6) 0.171(6) Uani 1 1 d . U .
H22 H 0.5984 0.5017 0.0644 0.205 Uiso 1 1 calc R U .
C23 C 0.5539(13) 0.3469(9) 0.0985(5) 0.131(4) Uani 1 1 d . . .
H23 H 0.6213 0.3598 0.1235 0.157 Uiso 1 1 calc R U .
C24 C 0.6611(8) -0.2501(6) 0.12288(19) 0.0537(16) Uani 1 1 d . . .
H24A H 0.5682 -0.2911 0.1150 0.064 Uiso 1 1 calc R U .
H24B H 0.7431 -0.3027 0.1139 0.064 Uiso 1 1 calc R U .
C25 C 0.6664(9) -0.2320(6) 0.1765(2) 0.0604(18) Uani 1 1 d . . .
C26 C 0.7941(10) -0.2527(9) 0.2006(3) 0.094(3) Uani 1 1 d . . .
H26 H 0.8783 -0.2706 0.1821 0.113 Uiso 1 1 calc R U .
C27 C 0.8160(12) -0.2503(11) 0.2535(3) 0.128(4) Uani 1 1 d . . .
H27A H 0.7209 -0.2387 0.2690 0.193 Uiso 1 1 calc R U .
H27B H 0.8824 -0.1858 0.2618 0.193 Uiso 1 1 calc R U .
H27C H 0.8589 -0.3248 0.2638 0.193 Uiso 1 1 calc R U .
C28 C 0.5258(10) -0.1954(6) 0.2014(2) 0.0634(19) Uani 1 1 d . . .
C29 C 0.5219(13) -0.0851(8) 0.2270(2) 0.091(3) Uani 1 1 d . . .
C30 C 0.3857(15) -0.0582(10) 0.2501(3) 0.123(4) Uani 1 1 d . U .
H30 H 0.3798 0.0117 0.2682 0.147 Uiso 1 1 calc R U .
C31 C 0.2614(15) -0.1299(15) 0.2472(4) 0.142(5) Uani 1 1 d . U .
H31 H 0.1723 -0.1058 0.2618 0.170 Uiso 1 1 calc R U .
C32 C 0.2669(11) -0.2366(12) 0.2232(4) 0.109(3) Uani 1 1 d . . .
H32 H 0.1845 -0.2876 0.2224 0.130 Uiso 1 1 calc R U .
C33 C 0.3995(12) -0.2656(9) 0.2003(3) 0.080(2) Uani 1 1 d . . .

loop_
_atom_site_aniso_label
_atom_site_aniso_U_11
_atom_site_aniso_U_22
_atom_site_aniso_U_33
_atom_site_aniso_U_23
_atom_site_aniso_U_13
_atom_site_aniso_U_12
Br1 0.2884(16) 0.0838(6) 0.0560(5) 0.0115(4) -0.0223(7) 0.0190(9)
N1 0.073(4) 0.063(4) 0.046(4) -0.015(3) 0.012(3) 0.018(3)
N2 0.045(4) 0.042(3) 0.054(3) -0.014(2) 0.002(2) 0.005(3)
O1 0.036(3) 0.063(3) 0.049(2) -0.015(2) 0.001(2) -0.003(2)
O2 0.113(11) 0.135(12) 0.088(8) 0.029(8) 0.002(7) -0.034(9)
O2' 0.080(7) 0.054(6) 0.061(6) -0.026(4) 0.001(5) -0.032(6)
C1 0.060(4) 0.043(4) 0.047(4) -0.007(3) 0.007(3) -0.002(4)
C2 0.095(6) 0.057(5) 0.048(4) -0.009(3) 0.016(4) -0.013(5)
C3 0.112(6) 0.055(4) 0.048(4) 0.005(3) 0.000(4) -0.009(5)
C4 0.105(6) 0.048(4) 0.064(4) 0.001(3) -0.008(4) 0.009(5)
C5 0.081(5) 0.042(4) 0.049(4) -0.006(2) 0.003(3) 0.003(4)
C6 0.044(4) 0.041(4) 0.047(4) -0.006(3) 0.006(3) -0.006(3)
C7 0.041(4) 0.047(4) 0.046(4) -0.007(3) 0.000(3) -0.005(4)
C8 0.065(4) 0.047(4) 0.054(4) -0.007(3) 0.004(4) 0.007(4)
C9 0.043(4) 0.040(3) 0.043(3) -0.006(3) 0.001(3) 0.001(3)
C10 0.041(4) 0.052(4) 0.037(3) -0.005(3) 0.003(3) 0.002(4)
C11 0.040(4) 0.048(4) 0.044(3) -0.006(3) -0.003(3) 0.001(3)
C12 0.048(5) 0.063(4) 0.074(4) -0.004(3) 0.001(4) 0.001(4)
C13 0.051(5) 0.088(6) 0.097(5) -0.021(4) 0.000(4) -0.008(5)
C14 0.047(5) 0.079(5) 0.094(5) -0.024(4) -0.011(4) -0.011(5)
C15 0.059(5) 0.056(4) 0.083(5) -0.022(4) -0.004(4) -0.006(4)
C16 0.042(4) 0.056(4) 0.050(4) -0.011(3) 0.002(3) -0.005(4)
C17 0.057(5) 0.068(4) 0.067(4) -0.026(3) -0.001(4) 0.003(4)
C18 0.054(5) 0.051(5) 0.105(6) -0.019(4) 0.007(5) 0.014(4)
C19 0.091(7) 0.068(6) 0.092(6) -0.004(5) 0.003(5) 0.025(5)
C20 0.135(11) 0.127(10) 0.134(10) 0.016(8) 0.010(8) 0.053(9)
C21 0.154(14) 0.168(15) 0.191(14) 0.094(12) 0.042(10) 0.077(12)
C22 0.136(12) 0.080(8) 0.295(19) 0.072(11) -0.008(11) -0.007(8)
C23 0.126(9) 0.070(7) 0.196(11) 0.009(7) -0.019(8) -0.002(7)
C24 0.059(4) 0.051(4) 0.052(4) -0.006(3) -0.001(3) 0.002(4)
C25 0.071(5) 0.060(4) 0.050(4) 0.000(3) -0.007(4) -0.013(4)
C26 0.095(7) 0.126(8) 0.060(5) 0.010(5) -0.015(5) -0.015(6)
C27 0.140(8) 0.176(11) 0.069(6) -0.005(6) -0.033(6) -0.003(8)
C28 0.087(6) 0.064(5) 0.039(3) 0.004(3) 0.000(4) -0.010(5)
C29 0.130(8) 0.099(6) 0.045(4) -0.012(4) 0.024(5) 0.022(7)
C30 0.163(10) 0.116(9) 0.088(6) -0.041(6) 0.025(7) 0.008(8)
C31 0.127(10) 0.198(15) 0.099(8) -0.043(9) 0.047(7) -0.003(10)
C32 0.078(7) 0.159(11) 0.088(7) 0.007(7) 0.023(6) -0.014(7)
C33 0.099(7) 0.077(6) 0.064(5) -0.005(4) 0.010(5) -0.009(6)

loop_
_atom_type_symbol
_atom_type_description
_atom_type_scat_dispersion_real
_atom_type_scat_dispersion_imag
_atom_type_scat_source
C C 0.0033 0.0016 'International Tables Vol C Tables 4.2.6.8 and 6.1.1.4'
H H 0.0000 0.0000 'International Tables Vol C Tables 4.2.6.8 and 6.1.1.4'
N N 0.0061 0.0033 'International Tables Vol C Tables 4.2.6.8 and 6.1.1.4'
O O 0.0106 0.0060 'International Tables Vol C Tables 4.2.6.8 and 6.1.1.4'
Br Br -0.2901 2.4595 'International Tables Vol C Tables 4.2.6.8 and 6.1.1.4'

loop_
_geom_angle_atom_site_label_1
_geom_angle_atom_site_label_2
_geom_angle_atom_site_label_3
_geom_angle
C1 N1 C8 109.1(5)
C1 N1 H1A 125.5
C8 N1 H1A 125.5
C10 N2 C16 110.9(5)
C10 N2 C17 123.1(5)
C16 N2 C17 125.9(5)
C33 O2 H2 109.5
C29 O2' H2' 109.5
N1 C1 C2 130.1(6)
N1 C1 C6 107.8(5)
C2 C1 C6 122.1(6)
C3 C2 C1 117.2(6)
C3 C2 H2A 121.4
C1 C2 H2A 121.4
C2 C3 C4 123.2(6)
C2 C3 Br1 118.5(5)
C4 C3 Br1 118.3(6)
C5 C4 C3 119.1(6)
C5 C4 H4 120.4
C3 C4 H4 120.4
C4 C5 C6 120.7(6)
C4 C5 H5 119.6
C6 C5 H5 119.6
C5 C6 C1 117.7(6)
C5 C6 C7 136.1(5)
C1 C6 C7 106.2(5)
C8 C7 C6 106.2(5)
C8 C7 C9 124.7(6)
C6 C7 C9 128.4(5)
C7 C8 N1 110.6(6)
C7 C8 H8 124.7
N1 C8 H8 124.7
C11 C9 C7 111.5(5)
C11 C9 C10 101.5(4)
C7 C9 C10 111.6(5)
C11 C9 C24 113.2(5)
C7 C9 C24 109.2(5)
C10 C9 C24 109.6(5)
O1 C10 N2 125.1(6)
O1 C10 C9 126.6(5)
N2 C10 C9 108.3(5)
C12 C11 C16 119.3(6)
C12 C11 C9 130.5(6)
C16 C11 C9 110.2(5)
C11 C12 C13 119.2(6)
C11 C12 H12 120.4
C13 C12 H12 120.4
C14 C13 C12 120.0(7)
C14 C13 H13 120.0
C12 C13 H13 120.0
C13 C14 C15 121.9(7)
C13 C14 H14 119.0
C15 C14 H14 119.0
C16 C15 C14 116.5(6)
C16 C15 H15 121.7
C14 C15 H15 121.7
C15 C16 C11 123.0(6)
C15 C16 N2 128.0(6)
C11 C16 N2 109.0(6)
N2 C17 C18 113.0(5)
N2 C17 H17A 109.0
C18 C17 H17A 109.0
N2 C17 H17B 109.0
C18 C17 H17B 109.0
H17A C17 H17B 107.8
C19 C18 C23 117.5(9)
C19 C18 C17 120.2(7)
C23 C18 C17 122.3(8)
C20 C19 C18 122.2(10)
C20 C19 H19 118.9
C18 C19 H19 118.9
C19 C20 C21 118.4(13)
C19 C20 H20 120.8
C21 C20 H20 120.8
C22 C21 C20 121.6(13)
C22 C21 H21 119.2
C20 C21 H21 119.2
C23 C22 C21 117.3(13)
C23 C22 H22 121.3
C21 C22 H22 121.3
C22 C23 C18 122.9(11)
C22 C23 H23 118.5
C18 C23 H23 118.6
C25 C24 C9 116.1(5)
C25 C24 H24A 108.3
C9 C24 H24A 108.3
C25 C24 H24B 108.3
C9 C24 H24B 108.3
H24A C24 H24B 107.4
C26 C25 C28 122.0(6)
C26 C25 C24 119.9(7)
C28 C25 C24 118.1(6)
C25 C26 C27 127.1(8)
C25 C26 H26 116.4
C27 C26 H26 116.4
C26 C27 H27A 109.5
C26 C27 H27B 109.5
H27A C27 H27B 109.5
C26 C27 H27C 109.5
H27A C27 H27C 109.5
H27B C27 H27C 109.5
C33 C28 C29 119.2(8)
C33 C28 C25 121.5(7)
C29 C28 C25 119.3(8)
O2' C29 C30 121.2(8)
O2' C29 C28 122.8(9)
C30 C29 C28 115.7(10)
C31 C30 C29 123.1(10)
C31 C30 H30 118.4
C29 C30 H30 118.4
C32 C31 C30 120.6(11)
C32 C31 H31 119.7
C30 C31 H31 119.7
C31 C32 C33 117.5(11)
C31 C32 H32 121.3
C33 C32 H32 121.3
O2 C33 C28 117.2(10)
O2 C33 C32 118.5(12)
C28 C33 C32 123.8(9)

loop_
_geom_bond_atom_site_label_1
_geom_bond_atom_site_label_2
_geom_bond_distance
Br1 C3 1.890(6)
N1 C1 1.348(8)
N1 C8 1.367(7)
N1 H1A 0.8600
N2 C10 1.365(7)
N2 C16 1.419(7)
N2 C17 1.465(7)
O1 C10 1.225(7)
O2 C33 1.267(15)
O2 H2 0.8200
O2' C29 1.322(11)
O2' H2' 0.8200
C1 C2 1.385(9)
C1 C6 1.428(8)
C2 C3 1.365(9)
C2 H2A 0.9300
C3 C4 1.389(9)
C4 C5 1.381(8)
C4 H4 0.9300
C5 C6 1.387(8)
C5 H5 0.9300
C6 C7 1.432(8)
C7 C8 1.360(8)
C7 C9 1.534(7)
C8 H8 0.9300
C9 C11 1.500(8)
C9 C10 1.542(9)
C9 C24 1.544(8)
C11 C12 1.368(8)
C11 C16 1.375(8)
C12 C13 1.389(9)
C12 H12 0.9300
C13 C14 1.362(9)
C13 H13 0.9300
C14 C15 1.388(9)
C14 H14 0.9300
C15 C16 1.369(8)
C15 H15 0.9300
C17 C18 1.487(10)
C17 H17A 0.9700
C17 H17B 0.9700
C18 C19 1.371(10)
C18 C23 1.386(12)
C19 C20 1.354(14)
C19 H19 0.9300
C20 C21 1.393(19)
C20 H20 0.9300
C21 C22 1.377(19)
C21 H21 0.9300
C22 C23 1.362(16)
C22 H22 0.9300
C23 H23 0.9300
C24 C25 1.504(8)
C24 H24A 0.9700
C24 H24B 0.9700
C25 C26 1.339(10)
C25 C28 1.488(10)
C26 C27 1.481(11)
C26 H26 0.9300
C27 H27A 0.9600
C27 H27B 0.9600
C27 H27C 0.9600
C28 C33 1.371(10)
C28 C29 1.421(10)
C29 C30 1.405(13)
C30 C31 1.369(15)
C30 H30 0.9300
C31 C32 1.365(16)
C31 H31 0.9300
C32 C33 1.380(12)
C32 H32 0.9300

loop_
_geom_hbond_atom_site_label_D
_geom_hbond_atom_site_label_H
_geom_hbond_atom_site_label_A
_geom_hbond_distance_DH
_geom_hbond_distance_HA
_geom_hbond_distance_DA
_geom_hbond_angle_DHA
_geom_hbond_site_symmetry_A
O2 H2 O2' 0.82 2.20 2.941(13) 150.2 3_645

loop_
_geom_torsion_atom_site_label_1
_geom_torsion_atom_site_label_2
_geom_torsion_atom_site_label_3
_geom_torsion_atom_site_label_4
_geom_torsion
C8 N1 C1 C2 -179.9(7)
C8 N1 C1 C6 -1.0(7)
N1 C1 C2 C3 179.6(7)
C6 C1 C2 C3 0.9(10)
C1 C2 C3 C4 -0.2(10)
C1 C2 C3 Br1 178.7(5)
C2 C3 C4 C5 0.2(11)
Br1 C3 C4 C5 -178.8(5)
C3 C4 C5 C6 -0.7(10)
C4 C5 C6 C1 1.3(9)
C4 C5 C6 C7 -179.5(6)
N1 C1 C6 C5 179.6(5)
C2 C1 C6 C5 -1.4(9)
N1 C1 C6 C7 0.2(7)
C2 C1 C6 C7 179.1(6)
C5 C6 C7 C8 -178.6(7)
C1 C6 C7 C8 0.7(6)
C5 C6 C7 C9 -7.7(11)
C1 C6 C7 C9 171.5(6)
C6 C7 C8 N1 -1.3(7)
C9 C7 C8 N1 -172.6(6)
C1 N1 C8 C7 1.5(7)
C8 C7 C9 C11 86.7(7)
C6 C7 C9 C11 -82.6(7)
C8 C7 C9 C10 -160.6(6)
C6 C7 C9 C10 30.1(8)
C8 C7 C9 C24 -39.2(8)
C6 C7 C9 C24 151.5(6)
C16 N2 C10 O1 -177.2(5)
C17 N2 C10 O1 1.8(9)
C16 N2 C10 C9 2.3(6)
C17 N2 C10 C9 -178.8(5)
C11 C9 C10 O1 177.2(5)
C7 C9 C10 O1 58.3(7)
C24 C9 C10 O1 -62.8(7)
C11 C9 C10 N2 -2.2(5)
C7 C9 C10 N2 -121.1(5)
C24 C9 C10 N2 117.8(5)
C7 C9 C11 C12 -59.2(8)
C10 C9 C11 C12 -178.2(6)
C24 C9 C11 C12 64.4(8)
C7 C9 C11 C16 120.4(5)
C10 C9 C11 C16 1.4(6)
C24 C9 C11 C16 -116.0(5)
C16 C11 C12 C13 2.4(9)
C9 C11 C12 C13 -178.0(6)
C11 C12 C13 C14 -2.3(10)
C12 C13 C14 C15 1.4(11)
C13 C14 C15 C16 -0.5(10)
C14 C15 C16 C11 0.7(9)
C14 C15 C16 N2 179.3(6)
C12 C11 C16 C15 -1.6(9)
C9 C11 C16 C15 178.7(5)
C12 C11 C16 N2 179.5(5)
C9 C11 C16 N2 -0.2(6)
C10 N2 C16 C15 179.8(6)
C17 N2 C16 C15 0.9(10)
C10 N2 C16 C11 -1.3(6)
C17 N2 C16 C11 179.7(5)
C10 N2 C17 C18 -96.8(7)
C16 N2 C17 C18 82.0(8)
N2 C17 C18 C19 81.1(8)
N2 C17 C18 C23 -96.7(8)
C23 C18 C19 C20 1.3(12)
C17 C18 C19 C20 -176.6(8)
C18 C19 C20 C21 0.1(15)
C19 C20 C21 C22 -3(2)
C20 C21 C22 C23 3(2)
C21 C22 C23 C18 -2(2)
C19 C18 C23 C22 -0.5(15)
C17 C18 C23 C22 177.4(11)
C11 C9 C24 C25 50.0(8)
C7 C9 C24 C25 174.9(6)
C10 C9 C24 C25 -62.5(8)
C9 C24 C25 C26 -101.4(8)
C9 C24 C25 C28 80.8(8)
C28 C25 C26 C27 3.6(14)
C24 C25 C26 C27 -174.0(8)
C26 C25 C28 C33 -117.3(8)
C24 C25 C28 C33 60.4(9)
C26 C25 C28 C29 62.7(10)
C24 C25 C28 C29 -119.6(7)
C33 C28 C29 O2' 175.2(8)
C25 C28 C29 O2' -4.9(11)
C33 C28 C29 C30 1.0(10)
C25 C28 C29 C30 -179.0(7)
O2' C29 C30 C31 -176.6(11)
C28 C29 C30 C31 -2.4(15)
C29 C30 C31 C32 3.5(19)
C30 C31 C32 C33 -3.1(18)
C29 C28 C33 O2 -173.0(9)
C25 C28 C33 O2 7.1(12)
C29 C28 C33 C32 -0.8(12)
C25 C28 C33 C32 179.2(8)
C31 C32 C33 O2 173.8(12)
C31 C32 C33 C28 1.8(15)
